data_9000885
loop_
_publ_author_name
'Reeder, R. J.'
'Wenk, H. R.'

_publ_section_title
;
 Structure refinements of some thermally disordered dolomites
 sample EU
;
_journal_name_full 'American Mineralogist'
_journal_page_first 769
_journal_page_last 776
_journal_volume 68
_journal_year 1983
_chemical_formula_sum 'C Ca0.501 Mg0.5 O3'
_chemical_name_mineral Dolomite
_space_group_IT_number 148
_symmetry_space_group_name_Hall '-R 3'
_symmetry_space_group_name_H-M 'R -3 :H'
_cell_angle_alpha 90
_cell_angle_beta 90
_cell_angle_gamma 120
_cell_length_a 4.8038
_cell_length_b 4.8038
_cell_length_c 16.006
_cell_formula_units_Z 6
_cell_volume 319.877
_database_code_amcsd 0000904
_exptl_crystal_density_diffrn 2.873
_cod_original_sg_symbol_H-M 'R -3'
_cod_original_formula_sum 'Ca.501 Mg.5 C O3'
_cod_database_code 9000885

loop_
_space_group_symop_operation_xyz
x,y,z
2/3+x,1/3+y,1/3+z
1/3+x,2/3+y,2/3+z
y,-x+y,-z
2/3+y,1/3-x+y,1/3-z
1/3+y,2/3-x+y,2/3-z
-x+y,-x,z
2/3-x+y,1/3-x,1/3+z
1/3-x+y,2/3-x,2/3+z
-x,-y,-z
2/3-x,1/3-y,1/3-z
1/3-x,2/3-y,2/3-z
-y,x-y,z
2/3-y,1/3+x-y,1/3+z
1/3-y,2/3+x-y,2/3+z
x-y,x,-z
2/3+x-y,1/3+x,1/3-z
1/3+x-y,2/3+x,2/3-z

loop_
_atom_site_aniso_label
_atom_site_aniso_U_11
_atom_site_aniso_U_22
_atom_site_aniso_U_33
_atom_site_aniso_U_12
_atom_site_aniso_U_13
_atom_site_aniso_U_23
Ca1 0.00864 0.00864 0.00779 0.00432 0.00000 0.00000
Mg1 0.00864 0.00864 0.00779 0.00432 0.00000 0.00000
Ca2 0.00635 0.00635 0.00727 0.00317 0.00000 0.00000
Mg2 0.00635 0.00635 0.00727 0.00317 0.00000 0.00000
C 0.00702 0.00702 0.00766 0.00351 0.00000 0.00000
O 0.00736 0.01228 0.01389 0.00551 -0.00115 -0.00317

loop_
_atom_site_label
_atom_site_fract_x
_atom_site_fract_y
_atom_site_fract_z
_atom_site_occupancy
Ca1 0.00000 0.00000 0.00000 0.99900
Mg1 0.00000 0.00000 0.00000 0.00100
Ca2 0.00000 0.00000 0.50000 0.00200
Mg2 0.00000 0.00000 0.50000 0.99800
C 0.00000 0.00000 0.24266 1.00000
O 0.24762 -0.03535 0.24406 1.00000

loop_
_cod_related_entry_id
_cod_related_entry_database
_cod_related_entry_code
1 AMCSD 0000904
